data_2201822
loop_
_publ_author_name
'Simon, Monika'
'Csunderlik, Carol'
'Jones, Peter G.'
'Neda, Ion'
'Fischer, Axel K.'

_publ_section_title
;
 A second polymorph of bis(<i>o</i>-nitrophenyl) carbonate
;
_journal_issue 5
_journal_name_full 'Acta Crystallographica Section E'
_journal_page_first o688
_journal_page_last o690
_journal_paper_doi 10.1107/S1600536803007487
_journal_volume 59
_journal_year 2003
_chemical_formula_sum 'C13 H8 N2 O7'
_chemical_formula_weight 304.21
_chemical_name_systematic
;
 Bis(o-nitrophenyl) carbonate
;
_space_group_IT_number 14
_symmetry_cell_setting monoclinic
_symmetry_space_group_name_Hall '-P 2ybc'
_symmetry_space_group_name_H-M 'P 1 21/c 1'
_atom_sites_solution_hydrogens geom
_atom_sites_solution_primary direct
_atom_sites_solution_secondary difmap
_audit_creation_method SHELXL-97
_cell_angle_alpha 90.00
_cell_angle_beta 92.128(3)
_cell_angle_gamma 90.00
_cell_formula_units_Z 4
_cell_length_a 11.9789(12)
_cell_length_b 11.9076(12)
_cell_length_c 9.1495(11)
_cell_measurement_reflns_used 4316
_cell_measurement_temperature 133(2)
_cell_measurement_theta_max 27.0
_cell_measurement_theta_min 2.4
_cell_volume 1304.2(2)
_computing_cell_refinement 'SAINT (Bruker, 1998)'
_computing_data_collection 'SMART (Bruker, 1998)'
_computing_data_reduction 'SAINT (Bruker, 1998)'
_computing_molecular_graphics 'XP (Siemens, 1994)'
_computing_publication_material SHELXL97
_computing_structure_refinement 'SHELXL97 (Sheldrick, 1997)'
_computing_structure_solution 'SHELXS97 (Sheldrick, 1990)'
_diffrn_ambient_temperature 133(2)
_diffrn_detector_area_resol_mean 8.192
_diffrn_measured_fraction_theta_full 0.997
_diffrn_measured_fraction_theta_max 0.997
_diffrn_measurement_device_type 'Bruker SMART 1000 CCD'
_diffrn_measurement_method \w-scans
_diffrn_radiation_monochromator graphite
_diffrn_radiation_source 'fine-focus sealed tube'
_diffrn_radiation_type MoK\a
_diffrn_radiation_wavelength 0.71073
_diffrn_reflns_av_R_equivalents 0.0318
_diffrn_reflns_av_sigmaI/netI 0.0277
_diffrn_reflns_limit_h_max 15
_diffrn_reflns_limit_h_min -16
_diffrn_reflns_limit_k_max 15
_diffrn_reflns_limit_k_min -11
_diffrn_reflns_limit_l_max 12
_diffrn_reflns_limit_l_min -12
_diffrn_reflns_number 9339
_diffrn_reflns_theta_full 28.50
_diffrn_reflns_theta_max 28.50
_diffrn_reflns_theta_min 1.70
_diffrn_standards_decay_% 0
_diffrn_standards_interval_count 0
_diffrn_standards_interval_time 0
_diffrn_standards_number 0
_exptl_absorpt_coefficient_mu 0.129
_exptl_absorpt_correction_type none
_exptl_crystal_colour colourless
_exptl_crystal_density_diffrn 1.549
_exptl_crystal_density_method 'not measured'
_exptl_crystal_description prism
_exptl_crystal_F_000 624
_exptl_crystal_size_max 0.55
_exptl_crystal_size_mid 0.27
_exptl_crystal_size_min 0.17
_refine_diff_density_max 0.245
_refine_diff_density_min -0.219
_refine_ls_extinction_method none
_refine_ls_goodness_of_fit_ref 1.060
_refine_ls_hydrogen_treatment constr
_refine_ls_matrix_type full
_refine_ls_number_parameters 199
_refine_ls_number_reflns 3286
_refine_ls_number_restraints 0
_refine_ls_restrained_S_all 1.060
_refine_ls_R_factor_all 0.0460
_refine_ls_R_factor_gt 0.0343
_refine_ls_shift/su_max 0.000
_refine_ls_shift/su_mean 0.000
_refine_ls_structure_factor_coef Fsqd
_refine_ls_weighting_details 'calc w = 1/[\s^2^(Fo^2^)+(0.0503P)^2^+0.1183P] where P = (Fo^2^+2Fc^2^)/3'
_refine_ls_weighting_scheme calc
_refine_ls_wR_factor_gt 0.0906
_refine_ls_wR_factor_ref 0.0970
_reflns_number_gt 2594
_reflns_number_total 3286
_reflns_threshold_expression I>2\s(I)
_cod_data_source_file bt6262.cif
_cod_data_source_block I
_cod_depositor_comments
;
The following automatic conversions were performed:
'_geom_bond_publ_flag' value 'Y' changed to 'y' according to
'/home/saulius/struct/CIF-dictionaries/cif_core.dic' dictionary named
'cif_core.dic' version 2.4.1 from 2010-06-29 (5 times).

Automatic conversion script
Id: cif_fix_enum 1527 2010-12-29 10:47:43Z saulius 

The following automatic conversions were performed:

'_geom_bond_publ_flag' value 'Y' changed to 'y' according to
/home/saulius/struct/CIF-dictionaries/cif_core.dic dictionary named
'cif_core.dic' version 2.4.1 from 2010-06-29 (5
times).

'_geom_angle_publ_flag' value 'Y' changed to 'y' according
to /home/saulius/struct/CIF-dictionaries/cif_core.dic dictionary
named 'cif_core.dic' version 2.4.1 from 2010-06-29 (5 times).

Automatic conversion script
Id: cif_fix_values 1715 2011-07-08 13:25:40Z adriana 
;
_cod_original_sg_symbol_H-M 'P 21/c'
_cod_database_code 2201822
_cod_database_fobs_code 2201822

loop_
_symmetry_equiv_pos_as_xyz
'x, y, z'
'-x, y+1/2, -z+1/2'
'-x, -y, -z'
'x, -y-1/2, z-1/2'

loop_
_atom_site_label
_atom_site_fract_x
_atom_site_fract_y
_atom_site_fract_z
_atom_site_U_iso_or_equiv
_atom_site_adp_type
_atom_site_calc_flag
_atom_site_refinement_flags
_atom_site_occupancy
_atom_site_disorder_assembly
_atom_site_disorder_group
_atom_site_type_symbol
O1 0.29019(6) 0.17099(7) 0.42919(9) 0.0307(2) Uani d . 1 . . O
O2 0.21681(6) 0.05444(7) 0.59648(9) 0.03015(19) Uani d . 1 . . O
O3 0.16596(6) 0.22750(6) 0.59518(8) 0.02762(19) Uani d . 1 . . O
O4 0.50500(10) -0.00622(11) 0.83351(13) 0.0684(4) Uani d . 1 . . O
O5 0.39845(9) 0.12506(8) 0.74522(11) 0.0464(3) Uani d . 1 . . O
O6 -0.07112(8) 0.29780(8) 0.27643(12) 0.0465(3) Uani d . 1 . . O
O7 0.03683(7) 0.16887(7) 0.36686(11) 0.0400(2) Uani d . 1 . . O
C1 0.23182(9) 0.15314(9) 0.52819(12) 0.0246(2) Uani d . 1 . . C
C11 0.28894(9) -0.03163(9) 0.55776(12) 0.0263(2) Uani d . 1 . . C
C12 0.38995(9) -0.05030(10) 0.63448(12) 0.0278(2) Uani d . 1 . . C
C13 0.45412(10) -0.14359(10) 0.60383(14) 0.0338(3) Uani d . 1 . . C
H13 0.5216 -0.1577 0.6586 0.041 Uiso calc R 1 . . H
C14 0.41949(11) -0.21607(10) 0.49325(15) 0.0382(3) Uani d . 1 . . C
H14 0.4636 -0.2797 0.4710 0.046 Uiso calc R 1 . . H
C15 0.32031(11) -0.19585(11) 0.41487(15) 0.0393(3) Uani d . 1 . . C
H15 0.2975 -0.2447 0.3373 0.047 Uiso calc R 1 . . H
C16 0.25427(10) -0.10472(10) 0.44916(14) 0.0344(3) Uani d . 1 . . C
H16 0.1850 -0.0928 0.3975 0.041 Uiso calc R 1 . . H
C21 0.16043(9) 0.33294(9) 0.52775(12) 0.0244(2) Uani d . 1 . . C
C22 0.08447(9) 0.35544(9) 0.41232(12) 0.0246(2) Uani d . 1 . . C
C23 0.07547(9) 0.46284(9) 0.35468(12) 0.0273(2) Uani d . 1 . . C
H23 0.0230 0.4783 0.2769 0.033 Uiso calc R 1 . . H
C24 0.14357(10) 0.54725(10) 0.41140(13) 0.0299(3) Uani d . 1 . . C
H24 0.1385 0.6209 0.3718 0.036 Uiso calc R 1 . . H
C25 0.21931(10) 0.52451(10) 0.52598(13) 0.0326(3) Uani d . 1 . . C
H25 0.2662 0.5827 0.5642 0.039 Uiso calc R 1 . . H
C26 0.22705(10) 0.41741(10) 0.58515(13) 0.0303(3) Uani d . 1 . . C
H26 0.2780 0.4025 0.6648 0.036 Uiso calc R 1 . . H
N1 0.43350(9) 0.02891(10) 0.74587(12) 0.0368(3) Uani d . 1 . . N
N2 0.01200(8) 0.26778(8) 0.34831(11) 0.0295(2) Uani d . 1 . . N

loop_
_atom_site_aniso_label
_atom_site_aniso_U_11
_atom_site_aniso_U_22
_atom_site_aniso_U_33
_atom_site_aniso_U_12
_atom_site_aniso_U_13
_atom_site_aniso_U_23
O1 0.0303(4) 0.0299(4) 0.0324(4) 0.0044(3) 0.0060(3) 0.0056(3)
O2 0.0308(4) 0.0246(4) 0.0356(4) 0.0055(3) 0.0072(3) 0.0066(3)
O3 0.0326(4) 0.0238(4) 0.0266(4) 0.0052(3) 0.0042(3) 0.0040(3)
O4 0.0670(7) 0.0797(9) 0.0559(7) 0.0188(6) -0.0329(6) -0.0114(6)
O5 0.0606(6) 0.0333(5) 0.0444(6) -0.0041(4) -0.0078(5) -0.0041(4)
O6 0.0409(5) 0.0377(5) 0.0591(6) 0.0067(4) -0.0230(5) -0.0078(4)
O7 0.0409(5) 0.0233(4) 0.0549(6) 0.0000(4) -0.0103(4) -0.0023(4)
C1 0.0241(5) 0.0242(5) 0.0253(5) 0.0024(4) -0.0026(4) 0.0025(4)
C11 0.0269(5) 0.0214(5) 0.0306(6) 0.0013(4) 0.0033(4) 0.0051(4)
C12 0.0275(5) 0.0272(6) 0.0286(6) -0.0009(4) 0.0024(4) 0.0051(4)
C13 0.0272(5) 0.0339(6) 0.0405(7) 0.0043(5) 0.0039(5) 0.0094(5)
C14 0.0377(6) 0.0253(6) 0.0523(8) 0.0054(5) 0.0123(6) 0.0025(5)
C15 0.0434(7) 0.0280(6) 0.0467(8) -0.0046(5) 0.0048(6) -0.0062(5)
C16 0.0303(6) 0.0299(6) 0.0427(7) -0.0013(5) -0.0038(5) 0.0001(5)
C21 0.0272(5) 0.0218(5) 0.0244(5) 0.0037(4) 0.0036(4) 0.0018(4)
C22 0.0246(5) 0.0237(5) 0.0256(5) 0.0012(4) 0.0015(4) -0.0026(4)
C23 0.0297(5) 0.0268(6) 0.0254(5) 0.0063(4) 0.0013(4) 0.0008(4)
C24 0.0355(6) 0.0229(5) 0.0316(6) 0.0035(4) 0.0061(5) 0.0022(4)
C25 0.0361(6) 0.0278(6) 0.0339(6) -0.0041(5) 0.0007(5) -0.0034(5)
C26 0.0319(6) 0.0319(6) 0.0269(6) 0.0003(5) -0.0026(5) 0.0000(5)
N1 0.0353(5) 0.0435(6) 0.0313(6) -0.0024(5) -0.0036(4) 0.0000(4)
N2 0.0282(5) 0.0273(5) 0.0326(5) 0.0020(4) -0.0024(4) -0.0040(4)

loop_
_atom_type_symbol
_atom_type_description
_atom_type_scat_dispersion_real
_atom_type_scat_dispersion_imag
_atom_type_scat_source
C C 0.0033 0.0016 'International Tables Vol C Tables 4.2.6.8 and 6.1.1.4'
H H 0.0000 0.0000 'International Tables Vol C Tables 4.2.6.8 and 6.1.1.4'
N N 0.0061 0.0033 'International Tables Vol C Tables 4.2.6.8 and 6.1.1.4'
O O 0.0106 0.0060 'International Tables Vol C Tables 4.2.6.8 and 6.1.1.4'

loop_
_geom_angle_atom_site_label_1
_geom_angle_atom_site_label_2
_geom_angle_atom_site_label_3
_geom_angle
_geom_angle_publ_flag
C1 O2 C11 115.40(8) y
C1 O3 C21 114.06(8) y
O1 C1 O2 127.21(10) y
O1 C1 O3 127.02(10) y
O2 C1 O3 105.77(9) y
C16 C11 C12 119.78(10) ?
C16 C11 O2 118.41(10) ?
C12 C11 O2 121.58(10) ?
C13 C12 C11 120.25(11) ?
C13 C12 N1 118.00(10) ?
C11 C12 N1 121.73(10) ?
C14 C13 C12 119.68(11) ?
C14 C13 H13 120.2 ?
C12 C13 H13 120.2 ?
C13 C14 C15 119.91(11) ?
C13 C14 H14 120.0 ?
C15 C14 H14 120.0 ?
C14 C15 C16 120.30(12) ?
C14 C15 H15 119.8 ?
C16 C15 H15 119.8 ?
C11 C16 C15 120.01(11) ?
C11 C16 H16 120.0 ?
C15 C16 H16 120.0 ?
C26 C21 C22 120.11(10) ?
C26 C21 O3 118.06(9) ?
C22 C21 O3 121.68(9) ?
C23 C22 C21 120.32(10) ?
C23 C22 N2 117.94(10) ?
C21 C22 N2 121.74(10) ?
C24 C23 C22 119.42(10) ?
C24 C23 H23 120.3 ?
C22 C23 H23 120.3 ?
C23 C24 C25 120.11(11) ?
C23 C24 H24 119.9 ?
C25 C24 H24 119.9 ?
C26 C25 C24 120.44(11) ?
C26 C25 H25 119.8 ?
C24 C25 H25 119.8 ?
C21 C26 C25 119.58(10) ?
C21 C26 H26 120.2 ?
C25 C26 H26 120.2 ?
O5 N1 O4 123.79(12) ?
O5 N1 C12 119.06(10) ?
O4 N1 C12 117.14(11) ?
O7 N2 O6 122.88(10) ?
O7 N2 C22 119.48(9) ?
O6 N2 C22 117.63(9) ?

loop_
_geom_bond_atom_site_label_1
_geom_bond_atom_site_label_2
_geom_bond_site_symmetry_2
_geom_bond_distance
_geom_bond_publ_flag
O1 C1 . 1.1839(13) y
O2 C1 . 1.3462(13) y
O2 C11 . 1.3947(13) y
O3 C1 . 1.3483(13) y
O3 C21 . 1.3994(13) y
O4 N1 . 1.2250(14) ?
O5 N1 . 1.2194(14) ?
O6 N2 . 1.2260(12) ?
O7 N2 . 1.2250(13) ?
C11 C16 . 1.3736(17) ?
C11 C12 . 1.3939(15) ?
C12 C13 . 1.3855(16) ?
C12 N1 . 1.4700(15) ?
C13 C14 . 1.3819(19) ?
C13 H13 . 0.9500 ?
C14 C15 . 1.3858(18) ?
C14 H14 . 0.9500 ?
C15 C16 . 1.3858(18) ?
C15 H15 . 0.9500 ?
C16 H16 . 0.9500 ?
C21 C26 . 1.3760(16) ?
C21 C22 . 1.3942(15) ?
C22 C23 . 1.3860(15) ?
C22 N2 . 1.4658(14) ?
C23 C24 . 1.3833(16) ?
C23 H23 . 0.9500 ?
C24 C25 . 1.3875(16) ?
C24 H24 . 0.9500 ?
C25 C26 . 1.3871(17) ?
C25 H25 . 0.9500 ?
C26 H26 . 0.9500 ?

loop_
_geom_hbond_atom_site_label_D
_geom_hbond_atom_site_label_H
_geom_hbond_atom_site_label_A
_geom_hbond_site_symmetry_A
_geom_hbond_distance_DH
_geom_hbond_distance_HA
_geom_hbond_distance_DA
_geom_hbond_angle_DHA
C13 H13 O1 3_656 0.95 2.43 3.1060(14) 128.3
C26 H26 O1 4_566 0.95 2.57 3.3782(15) 142.9
C16 H16 O6 2_545 0.95 2.44 3.1756(15) 134.6
C24 H24 O6 2 0.95 2.62 3.5351(15) 162.8

loop_
_geom_torsion_atom_site_label_1
_geom_torsion_atom_site_label_2
_geom_torsion_atom_site_label_3
_geom_torsion_atom_site_label_4
_geom_torsion
_geom_torsion_publ_flag
C11 O2 C1 O1 8.87(16) y
C11 O2 C1 O3 -171.56(8) y
C21 O3 C1 O1 6.62(15) y
C21 O3 C1 O2 -172.96(8) y
C1 O2 C11 C16 -93.99(12) ?
C1 O2 C11 C12 91.49(13) y
C16 C11 C12 C13 -1.47(17) ?
O2 C11 C12 C13 172.98(10) ?
C16 C11 C12 N1 176.54(11) ?
O2 C11 C12 N1 -9.02(17) ?
C11 C12 C13 C14 2.25(18) ?
N1 C12 C13 C14 -175.82(11) ?
C12 C13 C14 C15 -0.74(19) ?
C13 C14 C15 C16 -1.6(2) ?
C12 C11 C16 C15 -0.84(18) ?
O2 C11 C16 C15 -175.46(11) ?
C14 C15 C16 C11 2.4(2) ?
C1 O3 C21 C26 -98.63(12) ?
C1 O3 C21 C22 85.88(12) y
C26 C21 C22 C23 -0.02(16) ?
O3 C21 C22 C23 175.37(10) ?
C26 C21 C22 N2 -179.94(10) ?
O3 C21 C22 N2 -4.55(16) ?
C21 C22 C23 C24 0.84(16) ?
N2 C22 C23 C24 -179.24(9) ?
C22 C23 C24 C25 -0.65(17) ?
C23 C24 C25 C26 -0.36(18) ?
C22 C21 C26 C25 -0.99(17) ?
O3 C21 C26 C25 -176.55(10) ?
C24 C25 C26 C21 1.18(18) ?
C13 C12 N1 O5 158.34(12) ?
C11 C12 N1 O5 -19.71(17) ?
C13 C12 N1 O4 -20.65(17) ?
C11 C12 N1 O4 161.30(12) ?
C23 C22 N2 O7 160.35(11) ?
C21 C22 N2 O7 -19.73(16) ?
C23 C22 N2 O6 -18.87(15) ?
C21 C22 N2 O6 161.05(11) ?

loop_
_cod_related_entry_id
_cod_related_entry_database
_cod_related_entry_code
1 ChemSpider 235221
